data_4344388
loop_
_publ_author_name
'Kumada, N.'
'Hosoda, S.'
'Kinomura, N.'
'Muto, F.'

_publ_section_title
;
 A new lithium insertion compound, (Li, Cu) Ta O3, with the Li Nb O3 type
 structure
;
_journal_name_full 'Inorganic Chemistry'
_journal_page_first 3592
_journal_page_last 3595
_journal_volume 28
_journal_year 1989
_chemical_formula_sum 'Cu0.8 Li1.2 O6 Ta2'
_chemical_name_systematic '(Li1.2 Cu.8) Ta2 O6'
_space_group_IT_number 161
_symmetry_space_group_name_Hall 'R 3 -2"c'
_symmetry_space_group_name_H-M 'R 3 c :H'
_cell_angle_alpha 90
_cell_angle_beta 90
_cell_angle_gamma 120
_cell_formula_units_Z 3
_cell_length_a 5.176
_cell_length_b 5.176
_cell_length_c 13.81
_cell_volume 320.415
_citation_journal_id_ASTM INOCAJ
_cod_data_source_file Kumada_INOCAJ_1989_839.cif
_cod_data_source_block Cu0.8Li1.2O6Ta2
_cod_database_code 4344388

loop_
_symmetry_equiv_pos_as_xyz
x,y,z
-y,x-y,z
-x+y,-x,z
-y,-x,z+1/2
x,x-y,z+1/2
-x+y,y,z+1/2
x+2/3,y+1/3,z+1/3
-y+2/3,x-y+1/3,z+1/3
-x+y+2/3,-x+1/3,z+1/3
-y+2/3,-x+1/3,z+5/6
x+2/3,x-y+1/3,z+5/6
-x+y+2/3,y+1/3,z+5/6
x+1/3,y+2/3,z+2/3
-y+1/3,x-y+2/3,z+2/3
-x+y+1/3,-x+2/3,z+2/3
-y+1/3,-x+2/3,z+7/6
x+1/3,x-y+2/3,z+7/6
-x+y+1/3,y+2/3,z+7/6

loop_
_atom_site_label
_atom_site_type_symbol
_atom_site_fract_x
_atom_site_fract_y
_atom_site_fract_z
_atom_site_occupancy
_atom_site_U_iso_or_equiv
Li1 Li+1 0 0 0.292 0.6 0.0
Cu1 Cu+1 0 0 0.292 0.4 0.0
O1 O-2 0.071 0.354 0.076 1 0.0
Ta1 Ta+5 0 0 0 1 0.0
